data_2022923
loop_
_publ_author_name
'Stapf, Manuel'
'Schmidt, Ute'
'Seichter, Wilhelm'
'Mazik, Monika'

_publ_section_title
;
 Synthesis and crystal structures of two solvates of
 1-{[2,6-bis-(hy-droxy-meth-yl)-4-methyl-phen-oxy]meth-yl}-3,5-bis-{[(4,6-di-methyl-pyridin-2-yl)amino]meth-yl}-2,4,6-tri-ethyl-benzene.
;
_journal_issue 'Pt 11'
_journal_name_full 'Acta crystallographica. Section E, Crystallographic communications'
_journal_page_first 1067
_journal_page_last 1071
_journal_paper_doi 10.1107/S2056989023009155
_journal_volume 79
_journal_year 2023
_chemical_formula_iupac 'C38 H50 N4 O3, 0.777C3 H8 O, 0.223H2 O1'
_chemical_formula_moiety 'C38 H50 N4 O3, 0.777(C3 H8 O), 0.223 O'
_chemical_formula_sum 'C40.33 H56.22 N4 O4'
_chemical_formula_weight 661.08
_chemical_name_systematic
'1-{[2,6-Bis(hydroxymethyl)-4-methylphenoxy]methyl}-3,5-bis{[(4,6-dimethylpyridin-2-yl)amino]methyl}-2,4,6-triethylbenzene--<i>n</i>-propanol--water (1/0.777/0.223)'
_space_group_crystal_system triclinic
_space_group_IT_number 2
_space_group_name_Hall '-P 1'
_space_group_name_H-M_alt 'P -1'
_atom_sites_solution_hydrogens mixed
_audit_creation_method SHELXL-2014/7
_cell_angle_alpha 102.2675(12)
_cell_angle_beta 98.8911(10)
_cell_angle_gamma 92.9034(10)
_cell_formula_units_Z 2
_cell_length_a 8.6241(2)
_cell_length_b 11.1755(2)
_cell_length_c 20.1270(4)
_cell_measurement_reflns_used 9616
_cell_measurement_temperature 100(2)
_cell_measurement_theta_max 28.50
_cell_measurement_theta_min 2.34
_cell_volume 1865.73(7)
_computing_cell_refinement
;
SAINT (Bruker, 2014)
;
_computing_data_collection
;
APEX2 (Bruker, 2014)
;
_computing_data_reduction
;
SAINT (Bruker, 2014)
;
_computing_molecular_graphics
;
ORTEP-3 (Farrugia, 2012)
;
_computing_publication_material
;
SHELXTL (Sheldrick, 2008)
;
_computing_structure_refinement
;
<i>SHELXL2014/7</i> (Sheldrick, 2015)
;
_computing_structure_solution
;
SHELXS97 (Sheldrick, 2008)
;
_diffrn_ambient_temperature 100(2)
_diffrn_measured_fraction_theta_full 0.996
_diffrn_measured_fraction_theta_max 0.996
_diffrn_measurement_device_type 'Bruker Kappa APEXII CCD area detector'
_diffrn_measurement_method '\f and \w scans'
_diffrn_radiation_type MoK\a
_diffrn_radiation_wavelength 0.71073
_diffrn_reflns_av_R_equivalents 0.0292
_diffrn_reflns_av_unetI/netI 0.0320
_diffrn_reflns_limit_h_max 11
_diffrn_reflns_limit_h_min -11
_diffrn_reflns_limit_k_max 13
_diffrn_reflns_limit_k_min -14
_diffrn_reflns_limit_l_max 26
_diffrn_reflns_limit_l_min -26
_diffrn_reflns_number 32606
_diffrn_reflns_theta_full 25.242
_diffrn_reflns_theta_max 27.400
_diffrn_reflns_theta_min 2.483
_exptl_absorpt_coefficient_mu 0.076
_exptl_absorpt_correction_type none
_exptl_crystal_colour colourless
_exptl_crystal_density_diffrn 1.177
_exptl_crystal_description rod
_exptl_crystal_F_000 716.4
_exptl_crystal_size_max 0.350
_exptl_crystal_size_mid 0.120
_exptl_crystal_size_min 0.100
_refine_diff_density_max 0.331
_refine_diff_density_min -0.263
_refine_ls_extinction_method none
_refine_ls_goodness_of_fit_ref 1.033
_refine_ls_hydrogen_treatment mixed
_refine_ls_matrix_type full
_refine_ls_number_parameters 526
_refine_ls_number_reflns 8447
_refine_ls_number_restraints 25
_refine_ls_restrained_S_all 1.035
_refine_ls_R_factor_all 0.0632
_refine_ls_R_factor_gt 0.0450
_refine_ls_shift/su_max 0.001
_refine_ls_shift/su_mean 0.000
_refine_ls_structure_factor_coef Fsqd
_refine_ls_weighting_details 'w=1/[\s^2^(Fo^2^)+(0.0511P)^2^+0.8172P] where P=(Fo^2^+2Fc^2^)/3'
_refine_ls_weighting_scheme calc
_refine_ls_wR_factor_gt 0.1075
_refine_ls_wR_factor_ref 0.1186
_reflns_number_gt 6498
_reflns_number_total 8447
_reflns_threshold_expression 'I > 2\s(I)'
_cod_data_source_file ex2075sup1.cif
_cod_data_source_block 1b
_cod_depositor_comments 'Adding full bibliography for 2022922--2022923.cif.'
_cod_database_code 2022923
_cod_database_fobs_code 2022923
_shelx_space_group_comment
;
The symmetry employed for this shelxl refinement is uniquely defined
by the following loop, which should always be used as a source of
symmetry information in preference to the above space-group names.
They are only intended as comments.
;
_shelx_estimated_absorpt_t_min 0.974
_shelx_estimated_absorpt_t_max 0.993

loop_
_space_group_symop_operation_xyz
'x, y, z'
'-x, -y, -z'

loop_
_atom_site_type_symbol
_atom_site_label
_atom_site_fract_x
_atom_site_fract_y
_atom_site_fract_z
_atom_site_U_iso_or_equiv
_atom_site_adp_type
_atom_site_calc_flag
_atom_site_occupancy
_atom_site_disorder_assembly
_atom_site_disorder_group
O O1 1.09845(11) 0.21196(9) 0.25578(5) 0.0186(2) Uani d 1 A 4
O O2 0.73337(11) 0.35817(9) 0.35632(5) 0.0202(2) Uani d 1 A 4
H H2 0.698(2) 0.4167(15) 0.3391(10) 0.051(6) Uiso d 1 B 4
O O3 1.53531(11) 0.16740(10) 0.37193(6) 0.0228(2) Uani d 1 A 4
H H3 1.595(2) 0.2298(14) 0.3714(11) 0.055(7) Uiso d 1 C 4
N N1 0.56482(15) -0.11050(12) 0.33365(7) 0.0224(3) Uani d 1 A 4
H H1B 0.574(2) -0.0295(9) 0.3422(9) 0.029(5) Uiso d 1 D 4
N N2 0.45201(13) -0.28824(11) 0.35529(6) 0.0169(2) Uani d 1 A 4
C C1 0.89520(15) 0.03615(13) 0.20963(7) 0.0172(3) Uani d 1 A 4
C C2 0.84608(15) -0.04442(13) 0.24865(7) 0.0168(3) Uani d 1 A 4
C C3 0.68766(16) -0.09218(13) 0.23522(7) 0.0177(3) Uani d 1 A 4
C C4 0.57876(16) -0.05761(14) 0.18474(7) 0.0194(3) Uani d 1 A 4
C C5 0.62879(16) 0.02517(14) 0.14751(7) 0.0194(3) Uani d 1 A 4
C C6 0.78643(16) 0.07368(13) 0.16017(7) 0.0181(3) Uani d 1 A 4
C C7 1.06643(15) 0.08464(13) 0.21945(7) 0.0188(3) Uani d 1 A 4
H H7A 1.1318 0.0338 0.2453 0.023 Uiso calc 1 A 4
H H7B 1.0984 0.0754 0.1736 0.023 Uiso calc 1 A 4
C C8 1.11557(15) 0.23328(12) 0.32727(7) 0.0150(3) Uani d 1 A 4
C C9 0.99458(15) 0.28480(13) 0.35935(7) 0.0170(3) Uani d 1 A 4
C C10 1.01731(15) 0.31362(13) 0.43082(7) 0.0181(3) Uani d 1 A 4
H H10 0.9363 0.3494 0.4534 0.022 Uiso calc 1 A 4
C C11 1.15576(16) 0.29156(13) 0.47053(7) 0.0189(3) Uani d 1 A 4
C C12 1.27600(15) 0.24325(13) 0.43672(7) 0.0183(3) Uani d 1 A 4
H H12 1.3717 0.2293 0.4632 0.022 Uiso calc 1 A 4
C C13 1.25877(15) 0.21523(12) 0.36541(7) 0.0164(3) Uani d 1 A 4
C C14 0.84727(17) 0.31143(16) 0.31560(8) 0.0272(3) Uani d 1 A 4
H H14A 0.8754 0.3721 0.2891 0.033 Uiso calc 1 A 4
H H14B 0.8009 0.2350 0.2822 0.033 Uiso calc 1 A 4
C C15 1.17600(18) 0.32174(16) 0.54809(8) 0.0273(3) Uani d 1 A 4
H H15A 1.1270 0.2537 0.5635 0.041 Uiso calc 1 A 4
H H15B 1.1256 0.3969 0.5637 0.041 Uiso calc 1 A 4
H H15C 1.2885 0.3342 0.5676 0.041 Uiso calc 1 A 4
C C16 1.39215(16) 0.17201(15) 0.32754(8) 0.0246(3) Uani d 1 A 4
H H16A 1.3594 0.0891 0.2980 0.029 Uiso calc 1 A 4
H H16B 1.4108 0.2280 0.2970 0.029 Uiso calc 1 A 4
C C17 0.96211(16) -0.08286(14) 0.30354(7) 0.0206(3) Uani d 1 A 4
H H17A 0.9064 -0.0985 0.3407 0.025 Uiso calc 1 A 4
H H17B 1.0451 -0.0149 0.3240 0.025 Uiso calc 1 A 4
C C18 1.03917(17) -0.19885(14) 0.27405(8) 0.0259(3) Uani d 1 A 4
H H18A 0.9576 -0.2670 0.2548 0.039 Uiso calc 1 A 4
H H18B 1.1133 -0.2203 0.3109 0.039 Uiso calc 1 A 4
H H18C 1.0958 -0.1834 0.2377 0.039 Uiso calc 1 A 4
C C19 0.63062(16) -0.17910(13) 0.27645(7) 0.0190(3) Uani d 1 A 4
H H19A 0.5494 -0.2412 0.2464 0.023 Uiso calc 1 A 4
H H19B 0.7196 -0.2226 0.2942 0.023 Uiso calc 1 A 4
C C20 0.46973(15) -0.16490(13) 0.36898(7) 0.0164(3) Uani d 1 A 4
C C21 0.35623(16) -0.34081(13) 0.39077(8) 0.0201(3) Uani d 1 A 4
C C22 0.27879(16) -0.27285(14) 0.43864(8) 0.0213(3) Uani d 1 A 4
H H22 0.2130 -0.3132 0.4623 0.026 Uiso calc 1 A 4
C C23 0.29668(15) -0.14425(13) 0.45257(7) 0.0182(3) Uani d 1 A 4
C C24 0.39397(16) -0.09037(13) 0.41748(7) 0.0179(3) Uani d 1 A 4
H H24 0.4101 -0.0034 0.4258 0.021 Uiso calc 1 A 4
C C25 0.3398(2) -0.47858(15) 0.37504(10) 0.0357(4) Uani d 1 A 4
H H25A 0.3121 -0.5103 0.3250 0.054 Uiso calc 1 A 4
H H25B 0.2569 -0.5070 0.3977 0.054 Uiso calc 1 A 4
H H25C 0.4398 -0.5086 0.3921 0.054 Uiso calc 1 A 4
C C26 0.20822(17) -0.06871(15) 0.50283(8) 0.0251(3) Uani d 1 A 4
H H26A 0.2463 0.0182 0.5111 0.038 Uiso calc 1 A 4
H H26B 0.2252 -0.0958 0.5464 0.038 Uiso calc 1 A 4
H H26C 0.0955 -0.0793 0.4837 0.038 Uiso calc 1 A 4
C C27 0.40803(16) -0.11206(16) 0.16904(8) 0.0275(3) Uani d 1 A 4
H H27A 0.3392 -0.0505 0.1548 0.033 Uiso calc 1 A 4
H H27B 0.3779 -0.1305 0.2115 0.033 Uiso calc 1 A 4
C C28 0.3810(2) -0.22925(19) 0.11221(10) 0.0407(4) Uani d 1 A 4
H H28A 0.4138 -0.2121 0.0704 0.061 Uiso calc 1 A 4
H H28B 0.2689 -0.2583 0.1023 0.061 Uiso calc 1 A 4
H H28C 0.4430 -0.2926 0.1274 0.061 Uiso calc 1 A 4
C C29 0.50860(18) 0.06695(16) 0.09561(8) 0.0248(3) Uani d 0.7770(18) A 1
H H29A 0.557(3) 0.092(2) 0.0586(10) 0.012(6) Uiso d 0.7770(18) A 1
H H29B 0.435(6) -0.003(4) 0.067(3) 0.07(2) Uiso d 0.7770(18) A 1
N N3 0.4192(2) 0.15643(19) 0.13029(10) 0.0251(4) Uani d 0.7770(18) A 1
H H3A 0.436(2) 0.1759(19) 0.1758(5) 0.020(5) Uiso d 0.7770(18) A 1
N N4 0.2978(4) 0.2039(3) 0.02829(14) 0.0257(6) Uani d 0.7770(18) A 1
C C30 0.3194(2) 0.2263(2) 0.09810(11) 0.0180(4) Uani d 0.7770(18) A 1
C C31 0.2037(3) 0.2785(3) -0.00194(12) 0.0248(5) Uani d 0.7770(18) A 1
C C32 0.1361(3) 0.3734(3) 0.03600(12) 0.0298(6) Uani d 0.7770(18) A 1
H H32 0.0745 0.4257 0.0133 0.036 Uiso calc 0.7770(18) A 1
C C33 0.1582(2) 0.3925(2) 0.10761(13) 0.0252(5) Uani d 0.7770(18) A 1
C C34 0.2507(2) 0.31710(17) 0.13893(10) 0.0189(4) Uani d 0.7770(18) A 1
H H34 0.2672 0.3270 0.1876 0.023 Uiso calc 0.7770(18) A 1
C C35 0.1725(4) 0.2488(3) -0.07895(13) 0.0414(6) Uani d 0.7770(18) A 1
H H35A 0.2727 0.2440 -0.0962 0.062 Uiso calc 0.7770(18) A 1
H H35B 0.1148 0.3132 -0.0953 0.062 Uiso calc 0.7770(18) A 1
H H35C 0.1094 0.1696 -0.0959 0.062 Uiso calc 0.7770(18) A 1
C C36 0.0891(3) 0.4958(2) 0.15129(15) 0.0446(6) Uani d 0.7770(18) A 1
H H36A 0.0779 0.4752 0.1954 0.067 Uiso calc 0.7770(18) A 1
H H36B -0.0146 0.5081 0.1272 0.067 Uiso calc 0.7770(18) A 1
H H36C 0.1588 0.5714 0.1598 0.067 Uiso calc 0.7770(18) A 1
C C29B 0.50860(18) 0.06695(16) 0.09561(8) 0.0248(3) Uani d 0.2230(18) A 2
H H29C 0.579(9) 0.122(7) 0.079(5) 0.02(3) Uiso d 0.2230(18) A 2
H H29D 0.430(10) -0.003(7) 0.072(6) 0.00(3) Uiso d 0.2230(18) A 2
N N3B 0.4781(9) 0.2014(7) 0.1409(4) 0.0251(4) Uani d 0.2230(18) A 2
H H3B 0.5311 0.2308 0.1828 0.030 Uiso calc 0.2230(18) A 2
C C30B 0.3666(9) 0.2663(7) 0.1110(4) 0.0180(4) Uani d 0.2230(18) A 2
N N4B 0.3042(18) 0.2338(12) 0.0422(5) 0.0257(6) Uani d 0.2230(18) A 2
C C31B 0.1883(14) 0.3023(12) 0.0176(4) 0.0248(5) Uani d 0.2230(18) A 2
C C32B 0.1411(13) 0.3978(10) 0.0642(5) 0.0298(6) Uani d 0.2230(18) A 2
H H32B 0.0576 0.4426 0.0484 0.036 Uiso calc 0.2230(18) A 2
C C33B 0.2104(9) 0.4298(7) 0.1321(4) 0.0252(5) Uani d 0.2230(18) A 2
C C34B 0.3272(8) 0.3642(6) 0.1572(3) 0.0189(4) Uani d 0.2230(18) A 2
H H34B 0.3780 0.3855 0.2040 0.023 Uiso calc 0.2230(18) A 2
C C35B 0.1166(13) 0.2733(10) -0.0584(4) 0.0414(6) Uani d 0.2230(18) A 2
H H35D 0.1545 0.3374 -0.0800 0.062 Uiso calc 0.2230(18) A 2
H H35E 0.0016 0.2701 -0.0633 0.062 Uiso calc 0.2230(18) A 2
H H35F 0.1476 0.1936 -0.0810 0.062 Uiso calc 0.2230(18) A 2
C C36B 0.1663(12) 0.5312(9) 0.1880(5) 0.0446(6) Uani d 0.2230(18) A 2
H H36D 0.0909 0.5805 0.1668 0.067 Uiso calc 0.2230(18) A 2
H H36E 0.2612 0.5839 0.2123 0.067 Uiso calc 0.2230(18) A 2
H H36F 0.1185 0.4942 0.2209 0.067 Uiso calc 0.2230(18) A 2
C C37 0.83976(17) 0.16528(14) 0.12075(7) 0.0229(3) Uani d 1 . .
H H37A 0.9310 0.2190 0.1496 0.028 Uiso calc 1 A 4
H H37B 0.7535 0.2178 0.1116 0.028 Uiso calc 1 A 4
C C38 0.88619(19) 0.10262(17) 0.05233(8) 0.0303(4) Uani d 1 . .
H H38A 0.9800 0.0588 0.0614 0.045 Uiso calc 1 . .
H H38B 0.9091 0.1648 0.0266 0.045 Uiso calc 1 . .
H H38C 0.7992 0.0442 0.0251 0.045 Uiso calc 1 . .
O O1A 0.64599(19) 0.54143(15) 0.29387(8) 0.0208(3) Uani d 0.7770(18) A 1
H H1A 0.585(3) 0.5911(19) 0.3115(12) 0.040(7) Uiso d 0.7770(18) A 1
C C1A 0.5739(2) 0.49317(18) 0.22359(11) 0.0214(4) Uani d 0.7770(18) A 1
H H1A1 0.4747 0.5319 0.2138 0.026 Uiso calc 0.7770(18) A 1
H H1A2 0.5475 0.4036 0.2163 0.026 Uiso calc 0.7770(18) A 1
C C2A 0.6820(2) 0.5168(2) 0.17434(10) 0.0276(5) Uani d 0.7770(18) A 1
H H2A1 0.7823 0.4801 0.1853 0.033 Uiso calc 0.7770(18) A 1
H H2A2 0.7063 0.6065 0.1812 0.033 Uiso calc 0.7770(18) A 1
C C3A 0.6105(3) 0.4638(2) 0.09917(10) 0.0294(5) Uani d 0.7770(18) A 1
H H3A1 0.5876 0.3748 0.0919 0.044 Uiso calc 0.7770(18) A 1
H H3A2 0.6852 0.4810 0.0696 0.044 Uiso calc 0.7770(18) A 1
H H3A3 0.5128 0.5016 0.0876 0.044 Uiso calc 0.7770(18) A 1
O O1W 0.5762(7) 0.4957(6) 0.2720(3) 0.0296(13) Uani d 0.2230(18) A 2

loop_
_atom_site_aniso_label
_atom_site_aniso_U_11
_atom_site_aniso_U_22
_atom_site_aniso_U_33
_atom_site_aniso_U_12
_atom_site_aniso_U_13
_atom_site_aniso_U_23
O1 0.0204(5) 0.0201(5) 0.0178(5) 0.0030(4) 0.0064(4) 0.0072(4)
O2 0.0156(5) 0.0217(5) 0.0265(5) 0.0072(4) 0.0071(4) 0.0086(4)
O3 0.0127(4) 0.0220(6) 0.0356(6) 0.0032(4) 0.0032(4) 0.0107(5)
N1 0.0283(6) 0.0178(7) 0.0258(7) 0.0030(5) 0.0147(5) 0.0079(5)
N2 0.0161(5) 0.0168(6) 0.0190(6) 0.0021(4) 0.0033(4) 0.0064(5)
C1 0.0161(6) 0.0197(7) 0.0173(7) 0.0049(5) 0.0061(5) 0.0044(6)
C2 0.0176(6) 0.0197(7) 0.0151(6) 0.0070(5) 0.0054(5) 0.0052(5)
C3 0.0188(6) 0.0210(7) 0.0169(7) 0.0066(5) 0.0074(5) 0.0078(6)
C4 0.0153(6) 0.0249(8) 0.0211(7) 0.0067(5) 0.0067(5) 0.0081(6)
C5 0.0188(6) 0.0251(8) 0.0183(7) 0.0098(6) 0.0064(5) 0.0094(6)
C6 0.0205(6) 0.0207(7) 0.0161(7) 0.0062(5) 0.0074(5) 0.0066(6)
C7 0.0166(6) 0.0223(7) 0.0188(7) 0.0039(5) 0.0058(5) 0.0048(6)
C8 0.0160(6) 0.0127(6) 0.0184(7) -0.0003(5) 0.0051(5) 0.0067(5)
C9 0.0142(6) 0.0181(7) 0.0211(7) 0.0019(5) 0.0038(5) 0.0090(6)
C10 0.0159(6) 0.0205(7) 0.0203(7) 0.0018(5) 0.0066(5) 0.0072(6)
C11 0.0198(6) 0.0165(7) 0.0206(7) -0.0006(5) 0.0027(5) 0.0056(6)
C12 0.0155(6) 0.0148(7) 0.0246(7) 0.0011(5) 0.0003(5) 0.0065(6)
C13 0.0146(6) 0.0122(6) 0.0234(7) 0.0008(5) 0.0045(5) 0.0054(5)
C14 0.0207(7) 0.0426(10) 0.0206(7) 0.0165(7) 0.0054(6) 0.0079(7)
C15 0.0269(8) 0.0338(9) 0.0203(7) 0.0056(6) 0.0008(6) 0.0053(7)
C16 0.0143(6) 0.0308(9) 0.0273(8) 0.0064(6) 0.0031(6) 0.0029(7)
C17 0.0201(7) 0.0251(8) 0.0177(7) 0.0041(6) 0.0006(5) 0.0087(6)
C18 0.0203(7) 0.0264(8) 0.0312(8) 0.0075(6) -0.0015(6) 0.0101(7)
C19 0.0192(6) 0.0218(7) 0.0200(7) 0.0049(5) 0.0076(5) 0.0095(6)
C20 0.0147(6) 0.0198(7) 0.0162(6) 0.0011(5) 0.0018(5) 0.0079(5)
C21 0.0184(6) 0.0186(7) 0.0254(7) 0.0012(5) 0.0044(5) 0.0090(6)
C22 0.0188(6) 0.0236(8) 0.0254(8) -0.0002(6) 0.0080(6) 0.0117(6)
C23 0.0146(6) 0.0221(7) 0.0184(7) 0.0029(5) 0.0025(5) 0.0059(6)
C24 0.0193(6) 0.0150(7) 0.0206(7) 0.0023(5) 0.0042(5) 0.0059(6)
C25 0.0391(9) 0.0212(9) 0.0521(11) 0.0000(7) 0.0222(8) 0.0097(8)
C26 0.0237(7) 0.0267(8) 0.0267(8) 0.0032(6) 0.0109(6) 0.0046(6)
C27 0.0146(6) 0.0417(10) 0.0319(8) 0.0051(6) 0.0051(6) 0.0194(7)
C28 0.0285(8) 0.0520(12) 0.0387(10) -0.0090(8) -0.0030(7) 0.0130(9)
C29 0.0224(7) 0.0351(9) 0.0230(8) 0.0132(7) 0.0067(6) 0.0154(7)
N3 0.0277(11) 0.0317(13) 0.0181(9) 0.0151(8) 0.0019(8) 0.0086(9)
N4 0.0223(7) 0.0286(18) 0.0277(14) 0.0028(12) 0.0026(10) 0.0109(10)
C30 0.0127(10) 0.0196(12) 0.0242(10) -0.0010(7) 0.0029(8) 0.0116(9)
C31 0.0271(10) 0.0277(15) 0.0251(15) 0.0065(9) 0.0085(11) 0.0141(12)
C32 0.0321(9) 0.0346(15) 0.0293(14) 0.0151(10) 0.0048(13) 0.0194(14)
C33 0.0230(11) 0.0232(12) 0.0328(15) 0.0037(8) 0.0098(9) 0.0093(10)
C34 0.0200(9) 0.0196(10) 0.0199(9) 0.0025(7) 0.0053(7) 0.0087(8)
C35 0.0623(19) 0.0386(14) 0.0274(14) 0.0118(12) 0.0078(11) 0.0149(11)
C36 0.0515(16) 0.0380(14) 0.0493(17) 0.0188(12) 0.0218(12) 0.0081(12)
C29B 0.0224(7) 0.0351(9) 0.0230(8) 0.0132(7) 0.0067(6) 0.0154(7)
N3B 0.0277(11) 0.0317(13) 0.0181(9) 0.0151(8) 0.0019(8) 0.0086(9)
C30B 0.0127(10) 0.0196(12) 0.0242(10) -0.0010(7) 0.0029(8) 0.0116(9)
N4B 0.0223(7) 0.0286(18) 0.0277(14) 0.0028(12) 0.0026(10) 0.0109(10)
C31B 0.0271(10) 0.0277(15) 0.0251(15) 0.0065(9) 0.0085(11) 0.0141(12)
C32B 0.0321(9) 0.0346(15) 0.0293(14) 0.0151(10) 0.0048(13) 0.0194(14)
C33B 0.0230(11) 0.0232(12) 0.0328(15) 0.0037(8) 0.0098(9) 0.0093(10)
C34B 0.0200(9) 0.0196(10) 0.0199(9) 0.0025(7) 0.0053(7) 0.0087(8)
C35B 0.0623(19) 0.0386(14) 0.0274(14) 0.0118(12) 0.0078(11) 0.0149(11)
C36B 0.0515(16) 0.0380(14) 0.0493(17) 0.0188(12) 0.0218(12) 0.0081(12)
C37 0.0252(7) 0.0257(8) 0.0213(7) 0.0020(6) 0.0051(6) 0.0120(6)
C38 0.0317(8) 0.0410(10) 0.0212(8) -0.0033(7) 0.0092(6) 0.0119(7)
O1A 0.0259(8) 0.0184(8) 0.0186(8) 0.0062(6) 0.0029(6) 0.0046(6)
C1A 0.0240(9) 0.0193(10) 0.0187(11) 0.0009(7) -0.0008(8) 0.0023(8)
C2A 0.0301(10) 0.0274(11) 0.0237(10) -0.0051(8) 0.0030(8) 0.0049(8)
C3A 0.0367(11) 0.0273(11) 0.0235(10) -0.0009(9) 0.0053(8) 0.0051(9)
O1W 0.032(3) 0.024(3) 0.028(4) 0.006(2) -0.005(3) 0.000(3)

loop_
_atom_type_symbol
_atom_type_description
_atom_type_scat_dispersion_real
_atom_type_scat_dispersion_imag
_atom_type_scat_source
C C 0.0033 0.0016 'International Tables Vol C Tables 4.2.6.8 and 6.1.1.4'
H H 0.0000 0.0000 'International Tables Vol C Tables 4.2.6.8 and 6.1.1.4'
N N 0.0061 0.0033 'International Tables Vol C Tables 4.2.6.8 and 6.1.1.4'
O O 0.0106 0.0060 'International Tables Vol C Tables 4.2.6.8 and 6.1.1.4'

loop_
_geom_angle_atom_site_label_1
_geom_angle_atom_site_label_2
_geom_angle_atom_site_label_3
_geom_angle_site_symmetry_1
_geom_angle_site_symmetry_3
_geom_angle
_geom_angle_publ_flag
C8 O1 C7 . . 115.57(10) ?
C14 O2 H2 . . 104.6(15) ?
C16 O3 H3 . . 106.9(15) ?
C20 N1 C19 . . 122.83(12) ?
C20 N1 H1B . . 117.4(12) ?
C19 N1 H1B . . 119.1(12) ?
C20 N2 C21 . . 117.16(12) ?
C2 C1 C6 . . 120.70(12) ?
C2 C1 C7 . . 121.07(12) ?
C6 C1 C7 . . 118.23(12) ?
C1 C2 C3 . . 119.07(12) ?
C1 C2 C17 . . 121.05(12) ?
C3 C2 C17 . . 119.86(12) ?
C4 C3 C2 . . 120.64(12) ?
C4 C3 C19 . . 118.89(12) ?
C2 C3 C19 . . 120.45(12) ?
C5 C4 C3 . . 119.56(13) ?
C5 C4 C27 . . 119.92(12) ?
C3 C4 C27 . . 120.50(13) ?
C4 C5 C6 . . 120.59(12) ?
C5 C6 C1 . . 119.36(13) ?
C5 C6 C37 . . 120.51(12) ?
C1 C6 C37 . . 120.13(12) ?
O1 C7 C1 . . 113.97(11) ?
O1 C7 H7A . . 108.8 ?
C1 C7 H7A . . 108.8 ?
O1 C7 H7B . . 108.8 ?
C1 C7 H7B . . 108.8 ?
H7A C7 H7B . . 107.7 ?
O1 C8 C9 . . 118.59(11) ?
O1 C8 C13 . . 119.47(11) ?
C9 C8 C13 . . 121.57(12) ?
C10 C9 C8 . . 118.17(12) ?
C10 C9 C14 . . 122.45(12) ?
C8 C9 C14 . . 119.34(12) ?
C9 C10 C11 . . 121.80(13) ?
C9 C10 H10 . . 119.1 ?
C11 C10 H10 . . 119.1 ?
C10 C11 C12 . . 118.43(13) ?
C10 C11 C15 . . 120.63(13) ?
C12 C11 C15 . . 120.93(12) ?
C13 C12 C11 . . 121.44(12) ?
C13 C12 H12 . . 119.3 ?
C11 C12 H12 . . 119.3 ?
C12 C13 C8 . . 118.48(12) ?
C12 C13 C16 . . 122.44(12) ?
C8 C13 C16 . . 119.01(12) ?
O2 C14 C9 . . 111.93(12) ?
O2 C14 H14A . . 109.2 ?
C9 C14 H14A . . 109.2 ?
O2 C14 H14B . . 109.2 ?
C9 C14 H14B . . 109.2 ?
H14A C14 H14B . . 107.9 ?
C11 C15 H15A . . 109.5 ?
C11 C15 H15B . . 109.5 ?
H15A C15 H15B . . 109.5 ?
C11 C15 H15C . . 109.5 ?
H15A C15 H15C . . 109.5 ?
H15B C15 H15C . . 109.5 ?
O3 C16 C13 . . 113.73(12) ?
O3 C16 H16A . . 108.8 ?
C13 C16 H16A . . 108.8 ?
O3 C16 H16B . . 108.8 ?
C13 C16 H16B . . 108.8 ?
H16A C16 H16B . . 107.7 ?
C2 C17 C18 . . 112.02(12) ?
C2 C17 H17A . . 109.2 ?
C18 C17 H17A . . 109.2 ?
C2 C17 H17B . . 109.2 ?
C18 C17 H17B . . 109.2 ?
H17A C17 H17B . . 107.9 ?
C17 C18 H18A . . 109.5 ?
C17 C18 H18B . . 109.5 ?
H18A C18 H18B . . 109.5 ?
C17 C18 H18C . . 109.5 ?
H18A C18 H18C . . 109.5 ?
H18B C18 H18C . . 109.5 ?
N1 C19 C3 . . 109.77(12) ?
N1 C19 H19A . . 109.7 ?
C3 C19 H19A . . 109.7 ?
N1 C19 H19B . . 109.7 ?
C3 C19 H19B . . 109.7 ?
H19A C19 H19B . . 108.2 ?
N2 C20 N1 . . 117.99(12) ?
N2 C20 C24 . . 122.90(12) ?
N1 C20 C24 . . 119.11(13) ?
N2 C21 C22 . . 122.59(13) ?
N2 C21 C25 . . 116.06(13) ?
C22 C21 C25 . . 121.34(13) ?
C21 C22 C23 . . 120.18(13) ?
C21 C22 H22 . . 119.9 ?
C23 C22 H22 . . 119.9 ?
C24 C23 C22 . . 117.67(13) ?
C24 C23 C26 . . 121.49(13) ?
C22 C23 C26 . . 120.81(13) ?
C23 C24 C20 . . 119.50(13) ?
C23 C24 H24 . . 120.3 ?
C20 C24 H24 . . 120.3 ?
C21 C25 H25A . . 109.5 ?
C21 C25 H25B . . 109.5 ?
H25A C25 H25B . . 109.5 ?
C21 C25 H25C . . 109.5 ?
H25A C25 H25C . . 109.5 ?
H25B C25 H25C . . 109.5 ?
C23 C26 H26A . . 109.5 ?
C23 C26 H26B . . 109.5 ?
H26A C26 H26B . . 109.5 ?
C23 C26 H26C . . 109.5 ?
H26A C26 H26C . . 109.5 ?
H26B C26 H26C . . 109.5 ?
C4 C27 C28 . . 112.48(13) ?
C4 C27 H27A . . 109.1 ?
C28 C27 H27A . . 109.1 ?
C4 C27 H27B . . 109.1 ?
C28 C27 H27B . . 109.1 ?
H27A C27 H27B . . 107.8 ?
C27 C28 H28A . . 109.5 ?
C27 C28 H28B . . 109.5 ?
H28A C28 H28B . . 109.5 ?
C27 C28 H28C . . 109.5 ?
H28A C28 H28C . . 109.5 ?
H28B C28 H28C . . 109.5 ?
N3 C29 H29A . . 114.9(14) ?
N3 C29 H29B . . 109(4) ?
H29A C29 H29B . . 99(4) ?
C30 N3 C29 . . 124.39(17) ?
C30 N3 H3A . . 116.1(14) ?
C29 N3 H3A . . 119.1(14) ?
C30 N4 C31 . . 116.3(2) ?
N4 C30 N3 . . 117.7(2) ?
N4 C30 C34 . . 124.2(2) ?
N3 C30 C34 . . 118.01(18) ?
N4 C31 C32 . . 122.3(2) ?
N4 C31 C35 . . 116.1(2) ?
C32 C31 C35 . . 121.5(2) ?
C31 C32 C33 . . 119.9(2) ?
C31 C32 H32 . . 120.0 ?
C33 C32 H32 . . 120.0 ?
C34 C33 C32 . . 118.57(19) ?
C34 C33 C36 . . 119.4(2) ?
C32 C33 C36 . . 122.0(2) ?
C33 C34 C30 . . 118.60(18) ?
C33 C34 H34 . . 120.7 ?
C30 C34 H34 . . 120.7 ?
C31 C35 H35A . . 109.5 ?
C31 C35 H35B . . 109.5 ?
H35A C35 H35B . . 109.5 ?
C31 C35 H35C . . 109.5 ?
H35A C35 H35C . . 109.5 ?
H35B C35 H35C . . 109.5 ?
C33 C36 H36A . . 109.5 ?
C33 C36 H36B . . 109.5 ?
H36A C36 H36B . . 109.5 ?
C33 C36 H36C . . 109.5 ?
H36A C36 H36C . . 109.5 ?
H36B C36 H36C . . 109.5 ?
N3B C29B H29C . . 79(6) ?
N3B C29B H29D . . 128(7) ?
H29C C29B H29D . . 133(9) ?
C30B N3B C29B . . 117.4(6) ?
C30B N3B H3B . . 121.3 ?
C29B N3B H3B . . 121.3 ?
N4B C30B C34B . . 125.1(8) ?
N4B C30B N3B . . 122.1(8) ?
C34B C30B N3B . . 112.8(6) ?
C30B N4B C31B . . 117.6(9) ?
N4B C31B C32B . . 118.1(9) ?
N4B C31B C35B . . 120.5(8) ?
C32B C31B C35B . . 121.4(9) ?
C33B C32B C31B . . 122.3(9) ?
C33B C32B H32B . . 118.9 ?
C31B C32B H32B . . 118.9 ?
C32B C33B C34B . . 120.4(7) ?
C32B C33B C36B . . 126.8(8) ?
C34B C33B C36B . . 112.7(7) ?
C30B C34B C33B . . 116.4(6) ?
C30B C34B H34B . . 121.8 ?
C33B C34B H34B . . 121.8 ?
C31B C35B H35D . . 109.5 ?
C31B C35B H35E . . 109.5 ?
H35D C35B H35E . . 109.5 ?
C31B C35B H35F . . 109.5 ?
H35D C35B H35F . . 109.5 ?
H35E C35B H35F . . 109.5 ?
C33B C36B H36D . . 109.5 ?
C33B C36B H36E . . 109.5 ?
H36D C36B H36E . . 109.5 ?
C33B C36B H36F . . 109.5 ?
H36D C36B H36F . . 109.5 ?
H36E C36B H36F . . 109.5 ?
C6 C37 C38 . . 112.42(13) ?
C6 C37 H37A . . 109.1 ?
C38 C37 H37A . . 109.1 ?
C6 C37 H37B . . 109.1 ?
C38 C37 H37B . . 109.1 ?
H37A C37 H37B . . 107.9 ?
C37 C38 H38A . . 109.5 ?
C37 C38 H38B . . 109.5 ?
H38A C38 H38B . . 109.5 ?
C37 C38 H38C . . 109.5 ?
H38A C38 H38C . . 109.5 ?
H38B C38 H38C . . 109.5 ?
C1A O1A H1A . . 106.5(18) ?
O1A C1A C2A . . 111.33(15) ?
O1A C1A H1A1 . . 109.4 ?
C2A C1A H1A1 . . 109.4 ?
O1A C1A H1A2 . . 109.4 ?
C2A C1A H1A2 . . 109.4 ?
H1A1 C1A H1A2 . . 108.0 ?
C1A C2A C3A . . 112.71(17) ?
C1A C2A H2A1 . . 109.0 ?
C3A C2A H2A1 . . 109.0 ?
C1A C2A H2A2 . . 109.0 ?
C3A C2A H2A2 . . 109.0 ?
H2A1 C2A H2A2 . . 107.8 ?
C2A C3A H3A1 . . 109.5 ?
C2A C3A H3A2 . . 109.5 ?
H3A1 C3A H3A2 . . 109.5 ?
C2A C3A H3A3 . . 109.5 ?
H3A1 C3A H3A3 . . 109.5 ?
H3A2 C3A H3A3 . . 109.5 ?

loop_
_geom_bond_atom_site_label_1
_geom_bond_atom_site_label_2
_geom_bond_site_symmetry_2
_geom_bond_distance
_geom_bond_publ_flag
O1 C8 . 1.3907(16) ?
O1 C7 . 1.4460(17) ?
O2 C14 . 1.4241(17) ?
O2 H2 . 0.850(9) ?
O3 C16 . 1.4179(17) ?
O3 H3 . 0.850(10) ?
N1 C20 . 1.3642(18) ?
N1 C19 . 1.4513(18) ?
N1 H1B . 0.881(9) ?
N2 C20 . 1.3429(18) ?
N2 C21 . 1.3599(18) ?
C1 C2 . 1.404(2) ?
C1 C6 . 1.4055(19) ?
C1 C7 . 1.5154(18) ?
C2 C3 . 1.4054(19) ?
C2 C17 . 1.5198(18) ?
C3 C4 . 1.4043(19) ?
C3 C19 . 1.5147(19) ?
C4 C5 . 1.399(2) ?
C4 C27 . 1.5237(19) ?
C5 C6 . 1.4024(19) ?
C5 C29B . 1.5184(19) ?
C5 C29 . 1.5184(19) ?
C6 C37 . 1.516(2) ?
C7 H7A . 0.9900 ?
C7 H7B . 0.9900 ?
C8 C9 . 1.3958(18) ?
C8 C13 . 1.3975(18) ?
C9 C10 . 1.3860(19) ?
C9 C14 . 1.5105(19) ?
C10 C11 . 1.3942(19) ?
C10 H10 . 0.9500 ?
C11 C12 . 1.3959(19) ?
C11 C15 . 1.506(2) ?
C12 C13 . 1.385(2) ?
C12 H12 . 0.9500 ?
C13 C16 . 1.5194(19) ?
C14 H14A . 0.9900 ?
C14 H14B . 0.9900 ?
C15 H15A . 0.9800 ?
C15 H15B . 0.9800 ?
C15 H15C . 0.9800 ?
C16 H16A . 0.9900 ?
C16 H16B . 0.9900 ?
C17 C18 . 1.535(2) ?
C17 H17A . 0.9900 ?
C17 H17B . 0.9900 ?
C18 H18A . 0.9800 ?
C18 H18B . 0.9800 ?
C18 H18C . 0.9800 ?
C19 H19A . 0.9900 ?
C19 H19B . 0.9900 ?
C20 C24 . 1.4073(19) ?
C21 C22 . 1.375(2) ?
C21 C25 . 1.499(2) ?
C22 C23 . 1.400(2) ?
C22 H22 . 0.9500 ?
C23 C24 . 1.370(2) ?
C23 C26 . 1.5030(19) ?
C24 H24 . 0.9500 ?
C25 H25A . 0.9800 ?
C25 H25B . 0.9800 ?
C25 H25C . 0.9800 ?
C26 H26A . 0.9800 ?
C26 H26B . 0.9800 ?
C26 H26C . 0.9800 ?
C27 C28 . 1.526(3) ?
C27 H27A . 0.9900 ?
C27 H27B . 0.9900 ?
C28 H28A . 0.9800 ?
C28 H28B . 0.9800 ?
C28 H28C . 0.9800 ?
C29 N3 . 1.425(2) ?
C29 H29A . 0.988(9) ?
C29 H29B . 0.996(10) ?
N3 C30 . 1.372(3) ?
N3 H3A . 0.883(9) ?
N4 C30 . 1.355(3) ?
N4 C31 . 1.362(3) ?
C30 C34 . 1.383(3) ?
C31 C32 . 1.381(3) ?
C31 C35 . 1.493(3) ?
C32 C33 . 1.393(3) ?
C32 H32 . 0.9500 ?
C33 C34 . 1.372(3) ?
C33 C36 . 1.504(3) ?
C34 H34 . 0.9500 ?
C35 H35A . 0.9800 ?
C35 H35B . 0.9800 ?
C35 H35C . 0.9800 ?
C36 H36A . 0.9800 ?
C36 H36B . 0.9800 ?
C36 H36C . 0.9800 ?
C29B N3B . 1.640(8) ?
C29B H29C . 0.991(10) ?
C29B H29D . 0.994(11) ?
N3B C30B . 1.375(11) ?
N3B H3B . 0.8800 ?
C30B N4B . 1.370(9) ?
C30B C34B . 1.371(7) ?
N4B C31B . 1.384(9) ?
C31B C32B . 1.385(8) ?
C31B C35B . 1.518(8) ?
C32B C33B . 1.368(8) ?
C32B H32B . 0.9500 ?
C33B C34B . 1.371(7) ?
C33B C36B . 1.527(8) ?
C34B H34B . 0.9500 ?
C35B H35D . 0.9800 ?
C35B H35E . 0.9800 ?
C35B H35F . 0.9800 ?
C36B H36D . 0.9800 ?
C36B H36E . 0.9800 ?
C36B H36F . 0.9800 ?
C37 C38 . 1.528(2) ?
C37 H37A . 0.9900 ?
C37 H37B . 0.9900 ?
C38 H38A . 0.9800 ?
C38 H38B . 0.9800 ?
C38 H38C . 0.9800 ?
O1A C1A . 1.431(2) ?
O1A H1A . 0.845(10) ?
C1A C2A . 1.514(3) ?
C1A H1A1 . 0.9900 ?
C1A H1A2 . 0.9900 ?
C2A C3A . 1.521(3) ?
C2A H2A1 . 0.9900 ?
C2A H2A2 . 0.9900 ?
C3A H3A1 . 0.9800 ?
C3A H3A2 . 0.9800 ?
C3A H3A3 . 0.9800 ?

loop_
_geom_hbond_atom_site_label_D
_geom_hbond_atom_site_label_H
_geom_hbond_atom_site_label_A
_geom_hbond_site_symmetry_A
_geom_hbond_distance_DH
_geom_hbond_distance_HA
_geom_hbond_distance_DA
_geom_hbond_angle_DHA
N1 H1B O3 1_455 0.881(9) 2.211(12) 3.0704(18) 164.8(16)
O2 H2 O1A . 0.850(9) 1.857(18) 2.702(2) 171.2(18)
O2 H2 O1W . 0.850(9) 1.967(19) 2.773(6) 157.5(18)
O3 H3 O2 1_655 0.850(10) 1.923(17) 2.7646(15) 171(2)
O1A H1A N2 1_565 0.845(10) 1.97(2) 2.813(2) 177.2(19)
C10 H10 O2 . 0.95 2.44 2.7925(17) 102.0
C12 H12 O3 . 0.95 2.49 2.8362(17) 101.4
C24 H24 O3 1_455 0.95 2.65 3.4259(19) 139.3
C27 H27A N3 . 0.99 2.55 3.257(3) 128.4
C34B H34B O1W . 0.95 2.16 2.969(9) 142.5
C37 H37A O1 . 0.99 2.41 3.1687(17) 133.4
C14 H14B <i>Cg</i>1 . 0.99 2.88 3.8427(18) 165.9
C25 H25B <i>Cg</i>2 1_445 0.98 2.72 3.4520(18) 131.8
C18 H18B <i>Cg</i>3 1_655 0.98 2.69 3.6317(16) 161.2

loop_
_geom_torsion_atom_site_label_1
_geom_torsion_atom_site_label_2
_geom_torsion_atom_site_label_3
_geom_torsion_atom_site_label_4
_geom_torsion_site_symmetry_1
_geom_torsion_site_symmetry_2
_geom_torsion_site_symmetry_3
_geom_torsion_site_symmetry_4
_geom_torsion
_geom_torsion_publ_flag
C6 C1 C2 C3 . . . . 3.2(2) ?
C7 C1 C2 C3 . . . . -176.64(12) ?
C6 C1 C2 C17 . . . . -178.39(13) ?
C7 C1 C2 C17 . . . . 1.8(2) ?
C1 C2 C3 C4 . . . . -1.6(2) ?
C17 C2 C3 C4 . . . . 179.94(13) ?
C1 C2 C3 C19 . . . . -179.86(12) ?
C17 C2 C3 C19 . . . . 1.7(2) ?
C2 C3 C4 C5 . . . . 0.0(2) ?
C19 C3 C4 C5 . . . . 178.30(13) ?
C2 C3 C4 C27 . . . . 178.44(13) ?
C19 C3 C4 C27 . . . . -3.3(2) ?
C3 C4 C5 C6 . . . . 0.0(2) ?
C27 C4 C5 C6 . . . . -178.39(13) ?
C4 C5 C6 C1 . . . . 1.5(2) ?
C4 C5 C6 C37 . . . . -178.81(13) ?
C2 C1 C6 C5 . . . . -3.1(2) ?
C7 C1 C6 C5 . . . . 176.69(13) ?
C2 C1 C6 C37 . . . . 177.18(13) ?
C7 C1 C6 C37 . . . . -3.00(19) ?
C8 O1 C7 C1 . . . . 81.11(14) ?
C2 C1 C7 O1 . . . . -106.00(15) ?
C6 C1 C7 O1 . . . . 74.17(16) ?
C7 O1 C8 C9 . . . . -106.69(14) ?
C7 O1 C8 C13 . . . . 80.09(15) ?
O1 C8 C9 C10 . . . . -175.59(12) ?
C13 C8 C9 C10 . . . . -2.5(2) ?
O1 C8 C9 C14 . . . . 2.16(19) ?
C13 C8 C9 C14 . . . . 175.23(13) ?
C8 C9 C10 C11 . . . . -0.5(2) ?
C14 C9 C10 C11 . . . . -178.21(14) ?
C9 C10 C11 C12 . . . . 2.4(2) ?
C9 C10 C11 C15 . . . . -178.90(14) ?
C10 C11 C12 C13 . . . . -1.2(2) ?
C15 C11 C12 C13 . . . . -179.96(13) ?
C11 C12 C13 C8 . . . . -1.7(2) ?
C11 C12 C13 C16 . . . . 175.12(13) ?
O1 C8 C13 C12 . . . . 176.62(12) ?
C9 C8 C13 C12 . . . . 3.6(2) ?
O1 C8 C13 C16 . . . . -0.29(19) ?
C9 C8 C13 C16 . . . . -173.30(13) ?
C10 C9 C14 O2 . . . . -5.2(2) ?
C8 C9 C14 O2 . . . . 177.20(13) ?
C12 C13 C16 O3 . . . . -2.0(2) ?
C8 C13 C16 O3 . . . . 174.78(12) ?
C1 C2 C17 C18 . . . . -89.61(16) ?
C3 C2 C17 C18 . . . . 88.81(16) ?
C20 N1 C19 C3 . . . . 163.00(12) ?
C4 C3 C19 N1 . . . . -83.54(16) ?
C2 C3 C19 N1 . . . . 94.74(15) ?
C21 N2 C20 N1 . . . . -179.71(12) ?
C21 N2 C20 C24 . . . . -0.16(19) ?
C19 N1 C20 N2 . . . . 8.0(2) ?
C19 N1 C20 C24 . . . . -171.53(13) ?
C20 N2 C21 C22 . . . . 0.3(2) ?
C20 N2 C21 C25 . . . . -179.39(13) ?
N2 C21 C22 C23 . . . . 0.0(2) ?
C25 C21 C22 C23 . . . . 179.73(14) ?
C21 C22 C23 C24 . . . . -0.5(2) ?
C21 C22 C23 C26 . . . . 177.74(13) ?
C22 C23 C24 C20 . . . . 0.69(19) ?
C26 C23 C24 C20 . . . . -177.58(13) ?
N2 C20 C24 C23 . . . . -0.4(2) ?
N1 C20 C24 C23 . . . . 179.19(12) ?
C5 C4 C27 C28 . . . . 88.08(17) ?
C3 C4 C27 C28 . . . . -90.33(17) ?
C31 N4 C30 N3 . . . . -177.1(3) ?
C31 N4 C30 C34 . . . . 1.1(5) ?
C29 N3 C30 N4 . . . . 3.9(3) ?
C29 N3 C30 C34 . . . . -174.49(19) ?
C30 N4 C31 C32 . . . . 1.3(5) ?
C30 N4 C31 C35 . . . . -176.5(3) ?
N4 C31 C32 C33 . . . . -2.6(5) ?
C35 C31 C32 C33 . . . . 175.1(3) ?
C31 C32 C33 C34 . . . . 1.5(4) ?
C31 C32 C33 C36 . . . . 179.0(3) ?
C32 C33 C34 C30 . . . . 0.7(3) ?
C36 C33 C34 C30 . . . . -176.9(2) ?
N4 C30 C34 C33 . . . . -2.1(4) ?
N3 C30 C34 C33 . . . . 176.15(19) ?
C29B N3B C30B N4B . . . . -12.4(13) ?
C29B N3B C30B C34B . . . . 167.6(6) ?
C34B C30B N4B C31B . . . . -2(2) ?
N3B C30B N4B C31B . . . . 177.6(11) ?
C30B N4B C31B C32B . . . . -1(2) ?
C30B N4B C31B C35B . . . . 178.6(12) ?
N4B C31B C32B C33B . . . . 3(2) ?
C35B C31B C32B C33B . . . . -176.2(11) ?
C31B C32B C33B C34B . . . . -2.4(17) ?
C31B C32B C33B C36B . . . . -178.8(12) ?
N4B C30B C34B C33B . . . . 3.4(14) ?
N3B C30B C34B C33B . . . . -176.6(7) ?
C32B C33B C34B C30B . . . . -0.9(12) ?
C36B C33B C34B C30B . . . . 175.9(7) ?
C5 C6 C37 C38 . . . . -86.85(16) ?
C1 C6 C37 C38 . . . . 92.84(16) ?
O1A C1A C2A C3A . . . . 178.58(17) ?
